data_4076142
loop_
_publ_author_name
'de Pater, Jeroen J. M.'
'Tromp, D. S.'
'Tooke, Duncan M.'
'Spek, Anthony L.'
'Deelman, Berth-Jan'
'van Koten, Gerard'
'Elsevier, Cornelis J.'

_publ_section_title
;
 Palladium(0)-Alkene Bis(triarylphosphine) Complexes as Catalyst
 Precursors for the Methoxycarbonylation of Styrene
;
_journal_issue 26
_journal_name_full Organometallics
_journal_page_first 6411
_journal_paper_doi 10.1021/om0506419
_journal_volume 24
_journal_year 2005
_chemical_formula_moiety 'C14 H22 N4 Pd'
_chemical_formula_sum 'C14 H22 N4 Pd'
_chemical_formula_weight 352.76
_chemical_name_systematic
; 
 ? 
;
_space_group_IT_number 15
_symmetry_cell_setting monoclinic
_symmetry_space_group_name_Hall '-C 2yc'
_symmetry_space_group_name_H-M 'C 1 2/c 1'
_atom_sites_solution_hydrogens geom
_atom_sites_solution_primary direct
_atom_sites_solution_secondary difmap
_audit_creation_method SHELXL-97
_cell_angle_alpha 90.00
_cell_angle_beta 120.42(5)
_cell_angle_gamma 90.00
_cell_formula_units_Z 4
_cell_length_a 11.812(5)
_cell_length_b 14.33(3)
_cell_length_c 10.703(5)
_cell_measurement_reflns_used 47
_cell_measurement_temperature 150(2)
_cell_measurement_theta_max 21.510
_cell_measurement_theta_min 4.043
_cell_volume 1562(4)
_computing_cell_refinement DIRAX
_computing_data_collection 'Nonius Collect'
_computing_data_reduction 'EvalCCD and SADABS'
_computing_molecular_graphics PLATON
_computing_publication_material PLATON
_computing_structure_refinement 'SHELXL-97 (Sheldrick, 1997)'
_computing_structure_solution DIRDIF
_diffrn_ambient_temperature 150(2)
_diffrn_measured_fraction_theta_full 1.000
_diffrn_measured_fraction_theta_max 1.000
_diffrn_measurement_device_type 'Nonius KappaCCD'
_diffrn_measurement_method 'Omega and Phi scans'
_diffrn_radiation_monochromator graphite
_diffrn_radiation_source 'rotating anode'
_diffrn_radiation_type MoK\a
_diffrn_radiation_wavelength 0.71073
_diffrn_reflns_av_R_equivalents 0.0647
_diffrn_reflns_av_sigmaI/netI 0.0418
_diffrn_reflns_limit_h_max 15
_diffrn_reflns_limit_h_min -15
_diffrn_reflns_limit_k_max 18
_diffrn_reflns_limit_k_min -18
_diffrn_reflns_limit_l_max 13
_diffrn_reflns_limit_l_min -13
_diffrn_reflns_number 12527
_diffrn_reflns_theta_full 27.45
_diffrn_reflns_theta_max 27.45
_diffrn_reflns_theta_min 2.45
_exptl_absorpt_coefficient_mu 1.181
_exptl_absorpt_correction_T_max 0.95
_exptl_absorpt_correction_T_min 0.66
_exptl_absorpt_correction_type multi-scan
_exptl_absorpt_process_details SADABS
_exptl_crystal_colour yellow
_exptl_crystal_density_diffrn 1.500
_exptl_crystal_density_method 'not measured'
_exptl_crystal_description block
_exptl_crystal_F_000 720
_exptl_crystal_size_max 0.4
_exptl_crystal_size_mid 0.1
_exptl_crystal_size_min 0.04
_refine_diff_density_max 0.716
_refine_diff_density_min -1.192
_refine_diff_density_rms 0.110
_refine_ls_extinction_method none
_refine_ls_goodness_of_fit_ref 1.104
_refine_ls_hydrogen_treatment mixed
_refine_ls_matrix_type full
_refine_ls_number_parameters 94
_refine_ls_number_reflns 1786
_refine_ls_number_restraints 0
_refine_ls_restrained_S_all 1.104
_refine_ls_R_factor_all 0.0434
_refine_ls_R_factor_gt 0.0325
_refine_ls_shift/su_max 0.001
_refine_ls_shift/su_mean 0.000
_refine_ls_structure_factor_coef Fsqd
_refine_ls_weighting_details 'calc w=1/[\s^2^(Fo^2^)+(0.0288P)^2^+4.3042P] where P=(Fo^2^+2Fc^2^)/3'
_refine_ls_weighting_scheme calc
_refine_ls_wR_factor_gt 0.0720
_refine_ls_wR_factor_ref 0.0753
_reflns_number_gt 1557
_reflns_number_total 1786
_reflns_threshold_expression I>2\s(I)
_cod_data_source_file om0506419si20050727_074534.cif
_cod_data_source_block s3125a
_cod_original_sg_symbol_H-M 'C 2/c'
_cod_database_code 4076142

loop_
_symmetry_equiv_pos_as_xyz
'x, y, z'
'-x, y, -z+1/2'
'x+1/2, y+1/2, z'
'-x+1/2, y+1/2, -z+1/2'
'-x, -y, -z'
'x, -y, z-1/2'
'-x+1/2, -y+1/2, -z'
'x+1/2, -y+1/2, z-1/2'

loop_
_atom_site_label
_atom_site_type_symbol
_atom_site_fract_x
_atom_site_fract_y
_atom_site_fract_z
_atom_site_U_iso_or_equiv
_atom_site_adp_type
_atom_site_occupancy
_atom_site_symmetry_multiplicity
_atom_site_calc_flag
_atom_site_refinement_flags
Pd1 Pd 0.5000 0.16751(2) 0.2500 0.01846(12) Uani 1 2 d S
N1 N 0.5215(2) 0.28560(19) 0.3847(3) 0.0233(6) Uani 1 1 d .
N2 N 0.2558(4) -0.0126(3) -0.0273(5) 0.0677(13) Uani 1 1 d .
C1 C 0.5608(5) 0.3761(4) 0.6053(5) 0.0618(14) Uani 1 1 d .
H1A H 0.6328 0.4097 0.6047 0.093 Uiso 1 1 calc R
H1B H 0.5813 0.3677 0.7055 0.093 Uiso 1 1 calc R
H1C H 0.4795 0.4121 0.5515 0.093 Uiso 1 1 calc R
C2 C 0.6656(4) 0.2216(4) 0.6217(4) 0.0601(14) Uani 1 1 d .
H2A H 0.6558 0.1624 0.5714 0.090 Uiso 1 1 calc R
H2B H 0.6772 0.2092 0.7176 0.090 Uiso 1 1 calc R
H2C H 0.7425 0.2550 0.6327 0.090 Uiso 1 1 calc R
C3 C 0.4245(3) 0.2319(3) 0.5212(4) 0.0358(9) Uani 1 1 d .
H3A H 0.3472 0.2721 0.4690 0.054 Uiso 1 1 calc R
H3B H 0.4394 0.2187 0.6182 0.054 Uiso 1 1 calc R
H3C H 0.4099 0.1732 0.4681 0.054 Uiso 1 1 calc R
C4 C 0.5435(3) 0.2809(3) 0.5341(3) 0.0314(8) Uani 1 1 d .
C5 C 0.5109(3) 0.3632(2) 0.3236(4) 0.0308(8) Uani 1 1 d .
H5 H 0.5169 0.4201 0.3721 0.037 Uiso 1 1 calc R
C6 C 0.4867(4) 0.0336(2) 0.1776(4) 0.0307(8) Uani 1 1 d .
H6 H 0.552(4) 0.017(3) 0.163(4) 0.030(9) Uiso 1 1 d .
C7 C 0.3583(4) 0.0074(3) 0.0632(5) 0.0428(10) Uani 1 1 d .

loop_
_atom_site_aniso_label
_atom_site_aniso_U_11
_atom_site_aniso_U_22
_atom_site_aniso_U_33
_atom_site_aniso_U_23
_atom_site_aniso_U_13
_atom_site_aniso_U_12
Pd1 0.02112(18) 0.02003(19) 0.01463(16) 0.000 0.00935(13) 0.000
N1 0.0185(13) 0.0283(15) 0.0256(14) -0.0091(12) 0.0130(11) -0.0060(11)
N2 0.042(2) 0.064(3) 0.083(3) -0.045(2) 0.021(2) -0.0060(19)
C1 0.074(3) 0.071(3) 0.064(3) -0.046(3) 0.052(3) -0.038(3)
C2 0.034(2) 0.119(4) 0.0190(18) -0.006(2) 0.0081(16) 0.016(2)
C3 0.0326(19) 0.055(2) 0.0199(16) -0.0050(16) 0.0135(15) -0.0105(17)
C4 0.0236(16) 0.051(2) 0.0205(16) -0.0154(15) 0.0116(14) -0.0086(15)
C5 0.0324(18) 0.0197(16) 0.045(2) -0.0102(15) 0.0233(17) -0.0023(14)
C6 0.0305(18) 0.0217(17) 0.044(2) -0.0061(15) 0.0214(17) 0.0008(14)
C7 0.038(2) 0.033(2) 0.058(2) -0.021(2) 0.025(2) -0.0005(17)

loop_
_atom_type_symbol
_atom_type_description
_atom_type_scat_dispersion_real
_atom_type_scat_dispersion_imag
_atom_type_scat_source
C C 0.0033 0.0016 'International Tables Vol C Tables 4.2.6.8 and 6.1.1.4'
H H 0.0000 0.0000 'International Tables Vol C Tables 4.2.6.8 and 6.1.1.4'
N N 0.0061 0.0033 'International Tables Vol C Tables 4.2.6.8 and 6.1.1.4'
Pd Pd -0.9988 1.0072 'International Tables Vol C Tables 4.2.6.8 and 6.1.1.4'

loop_
_geom_angle_atom_site_label_1
_geom_angle_atom_site_label_2
_geom_angle_atom_site_label_3
_geom_angle
_geom_angle_site_symmetry_1
_geom_angle_site_symmetry_3
C6 Pd1 C6 40.5(2) . 2_655
C6 Pd1 N1 121.54(17) . 2_655
C6 Pd1 N1 162.06(12) 2_655 2_655
C6 Pd1 N1 162.06(12) . .
C6 Pd1 N1 121.54(17) 2_655 .
N1 Pd1 N1 76.40(19) 2_655 .
C5 N1 C4 121.0(3) . .
C5 N1 Pd1 113.4(2) . .
C4 N1 Pd1 125.6(2) . .
C4 C1 H1A 109.5 . .
C4 C1 H1B 109.5 . .
H1A C1 H1B 109.5 . .
C4 C1 H1C 109.5 . .
H1A C1 H1C 109.5 . .
H1B C1 H1C 109.5 . .
C4 C2 H2A 109.5 . .
C4 C2 H2B 109.5 . .
H2A C2 H2B 109.5 . .
C4 C2 H2C 109.5 . .
H2A C2 H2C 109.5 . .
H2B C2 H2C 109.5 . .
C4 C3 H3A 109.5 . .
C4 C3 H3B 109.5 . .
H3A C3 H3B 109.5 . .
C4 C3 H3C 109.5 . .
H3A C3 H3C 109.5 . .
H3B C3 H3C 109.5 . .
N1 C4 C3 106.0(2) . .
N1 C4 C2 106.5(3) . .
C3 C4 C2 110.1(4) . .
N1 C4 C1 113.8(3) . .
C3 C4 C1 110.1(3) . .
C2 C4 C1 110.2(4) . .
N1 C5 C5 118.4(2) . 2_655
N1 C5 H5 120.8 . .
C5 C5 H5 120.8 2_655 .
C6 C6 C7 119.1(4) 2_655 .
C6 C6 Pd1 69.73(11) 2_655 .
C7 C6 Pd1 114.5(3) . .
C6 C6 H6 117(2) 2_655 .
C7 C6 H6 115(2) . .
Pd1 C6 H6 114(2) . .
N2 C7 C6 179.3(4) . .

loop_
_geom_bond_atom_site_label_1
_geom_bond_atom_site_label_2
_geom_bond_distance
_geom_bond_site_symmetry_2
Pd1 C6 2.046(5) .
Pd1 C6 2.046(5) 2_655
Pd1 N1 2.153(4) 2_655
Pd1 N1 2.153(4) .
N1 C5 1.264(5) .
N1 C4 1.485(4) .
N2 C7 1.139(5) .
C1 C4 1.526(6) .
C1 H1A 0.9800 .
C1 H1B 0.9800 .
C1 H1C 0.9800 .
C2 C4 1.521(6) .
C2 H2A 0.9800 .
C2 H2B 0.9800 .
C2 H2C 0.9800 .
C3 C4 1.514(5) .
C3 H3A 0.9800 .
C3 H3B 0.9800 .
C3 H3C 0.9800 .
C5 C5 1.462(7) 2_655
C5 H5 0.9500 .
C6 C6 1.418(7) 2_655
C6 C7 1.435(5) .
C6 H6 0.89(4) .

loop_
_geom_torsion_atom_site_label_1
_geom_torsion_atom_site_label_2
_geom_torsion_atom_site_label_3
_geom_torsion_atom_site_label_4
_geom_torsion
_geom_torsion_site_symmetry_1
_geom_torsion_site_symmetry_4
C6 Pd1 N1 C5 -177.8(4) . .
C6 Pd1 N1 C5 179.8(2) 2_655 .
N1 Pd1 N1 C5 0.46(18) 2_655 .
C6 Pd1 N1 C4 0.8(5) . .
C6 Pd1 N1 C4 -1.6(3) 2_655 .
N1 Pd1 N1 C4 179.0(3) 2_655 .
C5 N1 C4 C3 117.1(4) . .
Pd1 N1 C4 C3 -61.4(3) . .
C5 N1 C4 C2 -125.7(4) . .
Pd1 N1 C4 C2 55.9(4) . .
C5 N1 C4 C1 -4.0(4) . .
Pd1 N1 C4 C1 177.5(3) . .
C4 N1 C5 C5 -179.9(4) . 2_655
Pd1 N1 C5 C5 -1.2(5) . 2_655
N1 Pd1 C6 C6 178.9(2) 2_655 2_655
N1 Pd1 C6 C6 -3.2(6) . 2_655
C6 Pd1 C6 C7 113.7(4) 2_655 .
N1 Pd1 C6 C7 -67.5(3) 2_655 .
N1 Pd1 C6 C7 110.5(4) . .
